data_9010920
loop_
_publ_author_name
'Olsen, L. A.'
'Balic-Zunic T'
'Makovicky, E.'
'Ullrich, A.'
'Miletich, R.'

_publ_section_title
;
 Hydrostatic compression of galenobismutite (PbBi2S4): elastic properties and
 high-pressure crystal chemistry
 Sample: P = 2.97 GPa
;
_journal_name_full 'Physics and Chemistry of Minerals'
_journal_page_first 467
_journal_page_last 475
_journal_paper_doi 10.1007/s00269-007-0163-9
_journal_volume 34
_journal_year 2007
_chemical_compound_source Synthetic
_chemical_formula_sum 'Bi2 Pb S4'
_chemical_name_mineral Galenobismutite
_space_group_IT_number 62
_symmetry_space_group_name_Hall '-P 2c 2n'
_symmetry_space_group_name_H-M 'P n a m'
_cell_angle_alpha 90
_cell_angle_beta 90
_cell_angle_gamma 90
_cell_length_a 11.5609
_cell_length_b 14.2968
_cell_length_c 4.0100
_cell_formula_units_Z 4
_cell_volume 662.788
_database_code_amcsd 0009090
_diffrn_ambient_pressure 2.97e+06
_exptl_crystal_density_diffrn 7.550
_cod_database_code 9010920

loop_
_space_group_symop_operation_xyz
x,y,z
x,y,1/2-z
-x,-y,1/2+z
1/2-x,1/2+y,1/2+z
1/2+x,1/2-y,1/2-z
1/2+x,1/2-y,z
1/2-x,1/2+y,-z
-x,-y,-z

loop_
_atom_site_label
_atom_site_fract_x
_atom_site_fract_y
_atom_site_fract_z
_atom_site_U_iso_or_equiv
Bi1 0.06436 0.39123 0.25000 0.01450
Bi2 0.10796 0.90692 0.25000 0.01590
Pb 0.25468 0.65191 0.25000 0.02020
S1 0.33360 0.01730 0.25000 0.01600
S2 0.25830 0.29580 0.25000 0.01300
S3 0.05210 0.09680 0.25000 0.01500
S4 0.01980 0.71230 0.25000 0.01400

loop_
_cod_related_entry_id
_cod_related_entry_database
_cod_related_entry_code
1 AMCSD 0009090
